data_7247320
loop_
_publ_author_name
'Feng, Jingjuan'
'Kong, Cunding'
'Chen, Yunhui'
'Cen, Peipei'
'Ding, Yi'
'Guo, Yan'
'Zhang, Fengyuan'
'Liu, Xiangyu'

_publ_section_title
;
 Lanthanide-MOFs as multi-responsive photoluminescence sensor for
 sensitively detecting Fe3+, Cr2O72&#x2212; and nitrofuran antibiotics
;
_journal_issue 37
_journal_name_full 'RSC Advances'
_journal_page_first 26196
_journal_page_last 26202
_journal_paper_doi 10.1039/D3RA03817C
_journal_volume 13
_journal_year 2023
_chemical_formula_moiety 'C14 H11 Gd N O8, 2(H2 O)'
_chemical_formula_sum 'C14 H15 Gd N O10'
_chemical_formula_weight 514.52
_space_group_crystal_system triclinic
_space_group_IT_number 2
_space_group_name_Hall '-P 1'
_space_group_name_H-M_alt 'P -1'
_atom_sites_solution_hydrogens mixed
_atom_sites_solution_primary dual
_audit_creation_date 2019-06-26
_audit_creation_method
;
Olex2 1.2
(compiled 2018.05.29 svn.r3508 for OlexSys, GUI svn.r5506)
;
_audit_update_record
;
2022-06-21 deposited with the CCDC.	2023-08-18 downloaded from the CCDC.
;
_cell_angle_alpha 64.867(6)
_cell_angle_beta 87.068(5)
_cell_angle_gamma 67.318(6)
_cell_formula_units_Z 2
_cell_length_a 8.4519(5)
_cell_length_b 10.4464(8)
_cell_length_c 11.1686(6)
_cell_measurement_reflns_used 3761
_cell_measurement_temperature 100.00(10)
_cell_measurement_theta_max 29.1050
_cell_measurement_theta_min 2.3580
_cell_volume 816.17(11)
_computing_cell_refinement 'CrysAlisPro 1.171.38.43f (Rigaku OD, 2015)'
_computing_data_collection 'CrysAlisPro 1.171.38.43f (Rigaku OD, 2015)'
_computing_data_reduction 'CrysAlisPro 1.171.38.43f (Rigaku OD, 2015)'
_computing_molecular_graphics 'Olex2 (Dolomanov et al., 2009)'
_computing_publication_material 'Olex2 (Dolomanov et al., 2009)'
_computing_structure_refinement 'ShelXL (Sheldrick, 2015)'
_computing_structure_solution 'ShelXT (Sheldrick, 2015)'
_diffrn_ambient_temperature 100.00(10)
_diffrn_measured_fraction_theta_full 1.000
_diffrn_measured_fraction_theta_max 0.833
_diffrn_measurement_device_type 'multiwire proportional'
_diffrn_measurement_method 'phi and omega scans'
_diffrn_radiation_monochromator graphite
_diffrn_radiation_type MoK\a
_diffrn_radiation_wavelength 0.71073
_diffrn_reflns_av_R_equivalents 0.0436
_diffrn_reflns_av_unetI/netI 0.0776
_diffrn_reflns_Laue_measured_fraction_full 1.000
_diffrn_reflns_Laue_measured_fraction_max 0.833
_diffrn_reflns_limit_h_max 10
_diffrn_reflns_limit_h_min -11
_diffrn_reflns_limit_k_max 13
_diffrn_reflns_limit_k_min -14
_diffrn_reflns_limit_l_max 15
_diffrn_reflns_limit_l_min -15
_diffrn_reflns_number 6986
_diffrn_reflns_point_group_measured_fraction_full 1.000
_diffrn_reflns_point_group_measured_fraction_max 0.833
_diffrn_reflns_theta_full 25.242
_diffrn_reflns_theta_max 29.517
_diffrn_reflns_theta_min 2.033
_exptl_absorpt_coefficient_mu 4.120
_exptl_absorpt_correction_T_max 1.0000
_exptl_absorpt_correction_T_min 0.87705
_exptl_absorpt_correction_type multi-scan
_exptl_absorpt_process_details
;
CrysAlisPro 1.171.38.43f (Rigaku Oxford Diffraction, 2015)
Empirical absorption correction using spherical harmonics,
 implemented in SCALE3 ABSPACK scaling algorithm.
;
_exptl_crystal_colour colourless
_exptl_crystal_colour_primary colourless
_exptl_crystal_density_diffrn 2.094
_exptl_crystal_description block
_exptl_crystal_F_000 500
_exptl_crystal_size_max 0.14
_exptl_crystal_size_mid 0.11
_exptl_crystal_size_min 0.1
_refine_diff_density_max 1.030
_refine_diff_density_min -1.092
_refine_diff_density_rms 0.200
_refine_ls_extinction_method none
_refine_ls_goodness_of_fit_ref 0.996
_refine_ls_hydrogen_treatment constr
_refine_ls_matrix_type full
_refine_ls_number_parameters 243
_refine_ls_number_reflns 3799
_refine_ls_number_restraints 0
_refine_ls_restrained_S_all 0.996
_refine_ls_R_factor_all 0.0403
_refine_ls_R_factor_gt 0.0342
_refine_ls_shift/su_max 0.000
_refine_ls_shift/su_mean 0.000
_refine_ls_structure_factor_coef Fsqd
_refine_ls_weighting_details 'w=1/[\s^2^(Fo^2^)+(0.0025P)^2^] where P=(Fo^2^+2Fc^2^)/3'
_refine_ls_weighting_scheme calc
_refine_ls_wR_factor_gt 0.0564
_refine_ls_wR_factor_ref 0.0608
_reflns_Friedel_coverage 0.000
_reflns_number_gt 3388
_reflns_number_total 3799
_reflns_threshold_expression 'I > 2\s(I)'
_cod_data_source_file d3ra03817c2.cif
_cod_data_source_block lxy190626a
_cod_original_cell_volume 816.17(10)
_cod_database_code 7247320
_shelx_shelxl_version_number 2018/3
_shelx_space_group_comment
;
The symmetry employed for this shelxl refinement is uniquely defined
by the following loop, which should always be used as a source of
symmetry information in preference to the above space-group names.
They are only intended as comments.
;
_shelx_estimated_absorpt_t_max 0.683
_shelx_estimated_absorpt_t_min 0.596
_olex2_refinement_description
;
1. Fixed Uiso
 At 1.2 times of:
  All C(H) groups
 At 1.5 times of:
  All O(H,H) groups
2.a Free rotating group:
 O9(H9A,H9B), O10(H10A,H10B)
2.b Rotating group:
 O7(H7A,H7B), O8(H8A,H8B)
2.c Aromatic/amide H refined with riding coordinates:
 C4(H4), C6(H6), C7(H7), C10(H10), C11(H11), C12(H12), C13(H13)
;
_olex2_submission_special_instructions 'No special instructions were received'

loop_
_space_group_symop_operation_xyz
'x, y, z'
'-x, -y, -z'

loop_
_atom_site_label
_atom_site_type_symbol
_atom_site_fract_x
_atom_site_fract_y
_atom_site_fract_z
_atom_site_U_iso_or_equiv
_atom_site_adp_type
_atom_site_occupancy
_atom_site_site_symmetry_order
_atom_site_calc_flag
_atom_site_refinement_flags_posn
_atom_site_refinement_flags_adp
_atom_site_refinement_flags_occupancy
_atom_site_disorder_assembly
_atom_site_disorder_group
Gd01 Gd 0.60360(3) 0.16518(2) 0.99572(2) 0.00627(7) Uani 1 1 d . . . . .
O1 O 0.4384(4) 0.1188(3) 0.8665(3) 0.0102(7) Uani 1 1 d . . . . .
O2 O 0.3154(4) 0.0288(3) 0.7701(3) 0.0120(7) Uani 1 1 d . . . . .
O3 O 0.2946(4) 0.7488(3) 0.2281(3) 0.0133(7) Uani 1 1 d . . . . .
O4 O 0.4618(4) 0.5689(3) 0.1697(3) 0.0105(7) Uani 1 1 d . . . . .
O5 O 0.8858(4) 0.1509(3) 1.0426(3) 0.0109(7) Uani 1 1 d . . . . .
O6 O 1.1667(4) 0.0529(3) 1.0177(3) 0.0108(7) Uani 1 1 d . . . . .
O7 O 0.5957(4) 0.3064(3) 1.1240(3) 0.0131(7) Uani 1 1 d . . . . .
H7A H 0.551648 0.394057 1.126994 0.020 Uiso 1 1 d GR . . . .
H7B H 0.676066 0.249226 1.191145 0.020 Uiso 1 1 d GR . . . .
O8 O 0.3228(4) 0.2305(3) 1.0546(3) 0.0127(7) Uani 1 1 d . . . . .
H8A H 0.265708 0.199254 1.020358 0.019 Uiso 1 1 d GR . . . .
H8B H 0.243909 0.292511 1.079411 0.019 Uiso 1 1 d GR . . . .
N1 N -0.0901(5) 0.5977(5) 0.8417(3) 0.0152(9) Uani 1 1 d . . . . .
C1 C 0.3656(5) 0.1292(5) 0.7643(4) 0.0106(9) Uani 1 1 d . . . . .
C2 C 0.3460(5) 0.2629(5) 0.6299(4) 0.0082(9) Uani 1 1 d . . . . .
C3 C 0.2573(5) 0.4191(5) 0.6001(4) 0.0080(9) Uani 1 1 d . . . . .
C4 C 0.2672(5) 0.5284(5) 0.4766(4) 0.0097(9) Uani 1 1 d . . . . .
H4 H 0.208123 0.635015 0.454813 0.012 Uiso 1 1 calc R . . . .
C5 C 0.3618(5) 0.4851(5) 0.3843(4) 0.0099(9) Uani 1 1 d . . . . .
C6 C 0.4427(6) 0.3301(5) 0.4125(4) 0.0150(10) Uani 1 1 d . . . . .
H6 H 0.503598 0.299713 0.348719 0.018 Uiso 1 1 calc R . . . .
C7 C 0.4335(6) 0.2202(5) 0.5349(4) 0.0117(10) Uani 1 1 d . . . . .
H7 H 0.487770 0.113951 0.554400 0.014 Uiso 1 1 calc R . . . .
C8 C 0.3727(5) 0.6075(5) 0.2542(4) 0.0088(9) Uani 1 1 d . . . . .
C9 C 0.1445(6) 0.4744(5) 0.6904(4) 0.0101(9) Uani 1 1 d . . . . .
C10 C 0.0443(5) 0.3993(5) 0.7679(4) 0.0111(10) Uani 1 1 d . . . . .
H10 H 0.052560 0.305001 0.770131 0.013 Uiso 1 1 calc R . . . .
C11 C -0.0680(6) 0.4636(5) 0.8418(4) 0.0133(10) Uani 1 1 d . . . . .
H11 H -0.132928 0.409195 0.895537 0.016 Uiso 1 1 calc R . . . .
C12 C 0.0085(6) 0.6683(6) 0.7691(5) 0.0214(11) Uani 1 1 d . . . . .
H12 H -0.002516 0.762269 0.769185 0.026 Uiso 1 1 calc R . . . .
C13 C 0.1255(6) 0.6122(5) 0.6940(4) 0.0152(10) Uani 1 1 d . . . . .
H13 H 0.192826 0.666836 0.644870 0.018 Uiso 1 1 calc R . . . .
C14 C 1.0154(5) 0.0587(5) 1.0180(4) 0.0070(9) Uani 1 1 d . . . . .
O9 O -0.1633(5) 0.0668(5) 0.6219(4) 0.0355(10) Uani 1 1 d . . . . .
H9A H -0.054038 0.025725 0.642478 0.053 Uiso 1 1 d G . . . .
H9B H -0.199267 0.129407 0.656768 0.053 Uiso 1 1 d G . . . .
O10 O 0.1904(5) -0.0761(4) 0.6289(3) 0.0246(8) Uani 1 1 d . . . . .
H10A H 0.229531 -0.022396 0.648248 0.037 Uiso 1 1 d G . . . .
H10B H 0.203746 -0.053462 0.547543 0.037 Uiso 1 1 d G . . . .

loop_
_atom_site_aniso_label
_atom_site_aniso_U_11
_atom_site_aniso_U_22
_atom_site_aniso_U_33
_atom_site_aniso_U_23
_atom_site_aniso_U_13
_atom_site_aniso_U_12
Gd01 0.00723(11) 0.00538(12) 0.00565(11) -0.00175(9) 0.00204(8) -0.00290(9)
O1 0.0115(16) 0.0132(18) 0.0065(14) -0.0041(13) 0.0012(12) -0.0057(14)
O2 0.0190(17) 0.0093(17) 0.0097(15) -0.0031(13) 0.0041(13) -0.0091(14)
O3 0.0164(17) 0.0106(18) 0.0102(15) -0.0026(13) 0.0036(13) -0.0054(14)
O4 0.0136(16) 0.0086(17) 0.0063(14) -0.0017(12) 0.0035(12) -0.0037(14)
O5 0.0088(15) 0.0095(17) 0.0174(15) -0.0089(14) 0.0056(13) -0.0038(14)
O6 0.0079(15) 0.0100(17) 0.0156(15) -0.0057(13) 0.0021(13) -0.0047(14)
O7 0.0151(17) 0.0102(17) 0.0115(15) -0.0058(14) -0.0005(13) -0.0009(14)
O8 0.0102(16) 0.0188(19) 0.0178(16) -0.0149(14) 0.0058(13) -0.0069(14)
N1 0.015(2) 0.021(2) 0.0137(19) -0.0122(18) 0.0047(16) -0.0070(19)
C1 0.008(2) 0.010(2) 0.009(2) -0.0027(19) 0.0019(18) -0.0006(19)
C2 0.011(2) 0.003(2) 0.0067(19) 0.0004(17) -0.0008(17) -0.0018(19)
C3 0.006(2) 0.011(2) 0.010(2) -0.0047(18) -0.0002(17) -0.0056(19)
C4 0.010(2) 0.005(2) 0.011(2) -0.0014(18) -0.0014(18) -0.0029(19)
C5 0.011(2) 0.013(2) 0.006(2) -0.0028(18) -0.0001(17) -0.007(2)
C6 0.016(3) 0.013(3) 0.014(2) -0.005(2) 0.0038(19) -0.005(2)
C7 0.018(2) 0.006(2) 0.010(2) -0.0038(18) 0.0049(19) -0.004(2)
C8 0.011(2) 0.009(2) 0.007(2) -0.0034(18) 0.0003(18) -0.0044(19)
C9 0.012(2) 0.010(2) 0.008(2) -0.0026(18) -0.0022(18) -0.0054(19)
C10 0.012(2) 0.007(2) 0.009(2) -0.0011(18) -0.0025(18) -0.002(2)
C11 0.010(2) 0.016(3) 0.010(2) -0.0031(19) 0.0017(18) -0.005(2)
C12 0.028(3) 0.017(3) 0.029(3) -0.016(2) 0.014(2) -0.014(2)
C13 0.019(3) 0.012(3) 0.017(2) -0.007(2) 0.006(2) -0.009(2)
C14 0.009(2) 0.007(2) 0.0027(18) -0.0009(17) -0.0005(17) -0.0022(18)
O9 0.037(2) 0.030(3) 0.042(2) -0.023(2) 0.009(2) -0.008(2)
O10 0.035(2) 0.023(2) 0.0216(18) -0.0131(17) 0.0040(17) -0.0133(18)

loop_
_atom_type_symbol
_atom_type_description
_atom_type_scat_dispersion_real
_atom_type_scat_dispersion_imag
_atom_type_scat_source
C C 0.0033 0.0016 'International Tables Vol C Tables 4.2.6.8 and 6.1.1.4'
H H 0.0000 0.0000 'International Tables Vol C Tables 4.2.6.8 and 6.1.1.4'
Gd Gd -0.1653 3.9035 'International Tables Vol C Tables 4.2.6.8 and 6.1.1.4'
N N 0.0061 0.0033 'International Tables Vol C Tables 4.2.6.8 and 6.1.1.4'
O O 0.0106 0.0060 'International Tables Vol C Tables 4.2.6.8 and 6.1.1.4'

loop_
_geom_angle_atom_site_label_1
_geom_angle_atom_site_label_2
_geom_angle_atom_site_label_3
_geom_angle
_geom_angle_site_symmetry_1
_geom_angle_site_symmetry_3
_geom_angle_publ_flag
O1 Gd01 O1 65.60(10) . 2_657 ?
O1 Gd01 O2 113.55(10) . 2_657 ?
O1 Gd01 O3 76.27(10) . 2_666 ?
O1 Gd01 O4 94.44(9) . 2_666 ?
O1 Gd01 O5 144.23(10) . . ?
O1 Gd01 O6 82.26(9) . 2_757 ?
O1 Gd01 O7 145.82(10) . . ?
O1 Gd01 C1 24.65(9) 2_657 2_657 ?
O1 Gd01 C1 90.09(10) . 2_657 ?
O1 Gd01 C8 85.01(10) . 2_666 ?
O2 Gd01 O1 48.23(8) 2_657 2_657 ?
O2 Gd01 O3 144.92(10) 2_657 2_666 ?
O2 Gd01 C1 23.58(10) 2_657 2_657 ?
O2 Gd01 C8 158.85(11) 2_657 2_666 ?
O3 Gd01 O1 124.74(9) 2_666 2_657 ?
O3 Gd01 C1 139.93(11) 2_666 2_657 ?
O3 Gd01 C8 26.28(10) 2_666 2_666 ?
O4 Gd01 O1 158.25(8) 2_666 2_657 ?
O4 Gd01 O2 148.73(9) 2_666 2_657 ?
O4 Gd01 O3 52.79(9) 2_666 2_666 ?
O4 Gd01 C1 167.28(10) 2_666 2_657 ?
O4 Gd01 C8 26.52(10) 2_666 2_666 ?
O5 Gd01 O1 114.83(9) . 2_657 ?
O5 Gd01 O2 79.02(10) . 2_657 ?
O5 Gd01 O3 75.93(9) . 2_666 ?
O5 Gd01 O4 86.30(10) . 2_666 ?
O5 Gd01 O6 67.49(9) . 2_757 ?
O5 Gd01 O7 68.55(10) . . ?
O5 Gd01 C1 96.94(11) . 2_657 ?
O5 Gd01 C8 79.90(11) . 2_666 ?
O6 Gd01 O1 66.21(9) 2_757 2_657 ?
O6 Gd01 O2 77.46(9) 2_757 2_657 ?
O6 Gd01 O3 70.47(10) 2_757 2_666 ?
O6 Gd01 O4 121.93(10) 2_757 2_666 ?
O6 Gd01 O7 131.24(9) 2_757 . ?
O6 Gd01 C1 70.44(11) 2_757 2_657 ?
O6 Gd01 C8 96.08(11) 2_757 2_666 ?
O7 Gd01 O1 116.82(9) . 2_657 ?
O7 Gd01 O2 74.49(9) . 2_657 ?
O7 Gd01 O3 117.24(10) . 2_666 ?
O7 Gd01 O4 74.46(9) . 2_666 ?
O7 Gd01 C1 95.22(10) . 2_657 ?
O7 Gd01 C8 96.07(11) . 2_666 ?
O8 Gd01 O1 73.81(9) . 2_657 ?
O8 Gd01 O1 72.32(9) . . ?
O8 Gd01 O2 83.57(10) . 2_657 ?
O8 Gd01 O3 130.45(9) . 2_666 ?
O8 Gd01 O4 92.49(10) . 2_666 ?
O8 Gd01 O5 143.44(9) . . ?
O8 Gd01 O6 138.78(10) . 2_757 ?
O8 Gd01 O7 75.92(10) . . ?
O8 Gd01 C1 77.56(11) . 2_657 ?
O8 Gd01 C8 112.94(11) . 2_666 ?
C8 Gd01 O1 146.82(9) 2_666 2_657 ?
C8 Gd01 C1 166.20(12) 2_666 2_657 ?
Gd01 O1 Gd01 114.40(10) . 2_657 ?
C1 O1 Gd01 85.1(3) . 2_657 ?
C1 O1 Gd01 159.4(3) . . ?
C1 O2 Gd01 104.8(2) . 2_657 ?
C8 O3 Gd01 92.6(2) . 2_666 ?
C8 O4 Gd01 94.8(2) . 2_666 ?
C14 O5 Gd01 119.0(2) . . ?
C14 O6 Gd01 118.5(3) . 2_757 ?
Gd01 O7 H7A 146.0 . . ?
Gd01 O7 H7B 109.6 . . ?
H7A O7 H7B 103.9 . . ?
Gd01 O8 H8A 109.5 . . ?
Gd01 O8 H8B 144.5 . . ?
H8A O8 H8B 103.3 . . ?
C12 N1 C11 116.5(4) . . ?
O1 C1 Gd01 70.2(2) . 2_657 ?
O1 C1 C2 119.3(4) . . ?
O2 C1 Gd01 51.7(2) . 2_657 ?
O2 C1 O1 121.9(4) . . ?
O2 C1 C2 118.8(3) . . ?
C2 C1 Gd01 169.9(3) . 2_657 ?
C3 C2 C1 125.1(4) . . ?
C7 C2 C1 114.7(4) . . ?
C7 C2 C3 120.1(4) . . ?
C2 C3 C9 123.3(4) . . ?
C4 C3 C2 118.1(4) . . ?
C4 C3 C9 118.4(4) . . ?
C3 C4 H4 119.2 . . ?
C3 C4 C5 121.5(4) . . ?
C5 C4 H4 119.2 . . ?
C4 C5 C8 119.4(4) . . ?
C6 C5 C4 119.8(4) . . ?
C6 C5 C8 120.8(4) . . ?
C5 C6 H6 120.4 . . ?
C7 C6 C5 119.2(4) . . ?
C7 C6 H6 120.4 . . ?
C2 C7 H7 119.5 . . ?
C6 C7 C2 121.1(4) . . ?
C6 C7 H7 119.5 . . ?
O3 C8 Gd01 61.1(2) . 2_666 ?
O3 C8 O4 119.9(4) . . ?
O3 C8 C5 120.2(4) . . ?
O4 C8 Gd01 58.7(2) . 2_666 ?
O4 C8 C5 119.9(4) . . ?
C5 C8 Gd01 178.6(3) . 2_666 ?
C10 C9 C3 122.5(4) . . ?
C10 C9 C13 116.5(4) . . ?
C13 C9 C3 120.9(4) . . ?
C9 C10 H10 120.3 . . ?
C11 C10 C9 119.5(4) . . ?
C11 C10 H10 120.3 . . ?
N1 C11 C10 124.0(4) . . ?
N1 C11 H11 118.0 . . ?
C10 C11 H11 118.0 . . ?
N1 C12 H12 118.1 . . ?
N1 C12 C13 123.7(4) . . ?
C13 C12 H12 118.1 . . ?
C9 C13 H13 120.1 . . ?
C12 C13 C9 119.8(5) . . ?
C12 C13 H13 120.1 . . ?
O5 C14 C14 116.6(5) . 2_757 ?
O6 C14 O5 127.0(4) . . ?
O6 C14 C14 116.5(5) . 2_757 ?
H9A O9 H9B 104.5 . . ?
H10A O10 H10B 104.5 . . ?

loop_
_geom_bond_atom_site_label_1
_geom_bond_atom_site_label_2
_geom_bond_distance
_geom_bond_site_symmetry_2
_geom_bond_publ_flag
Gd01 O1 2.365(3) . ?
Gd01 O1 2.859(3) 2_657 ?
Gd01 O2 2.455(3) 2_657 ?
Gd01 O3 2.503(3) 2_666 ?
Gd01 O4 2.449(3) 2_666 ?
Gd01 O5 2.402(3) . ?
Gd01 O6 2.415(3) 2_757 ?
Gd01 O7 2.437(3) . ?
Gd01 O8 2.346(3) . ?
Gd01 C1 3.027(4) 2_657 ?
Gd01 C8 2.855(4) 2_666 ?
O1 C1 1.267(4) . ?
O2 C1 1.252(5) . ?
O3 C8 1.265(5) . ?
O4 C8 1.279(5) . ?
O5 C14 1.258(5) . ?
O6 C14 1.257(5) . ?
O7 H7A 0.8607 . ?
O7 H7B 0.8601 . ?
O8 H8A 0.8557 . ?
O8 H8B 0.8608 . ?
N1 C11 1.340(6) . ?
N1 C12 1.339(6) . ?
C1 C2 1.515(6) . ?
C2 C3 1.398(6) . ?
C2 C7 1.392(6) . ?
C3 C4 1.392(6) . ?
C3 C9 1.495(6) . ?
C4 H4 0.9500 . ?
C4 C5 1.393(6) . ?
C5 C6 1.386(6) . ?
C5 C8 1.501(6) . ?
C6 H6 0.9500 . ?
C6 C7 1.385(6) . ?
C7 H7 0.9500 . ?
C9 C10 1.393(6) . ?
C9 C13 1.404(6) . ?
C10 H10 0.9500 . ?
C10 C11 1.390(6) . ?
C11 H11 0.9500 . ?
C12 H12 0.9500 . ?
C12 C13 1.382(6) . ?
C13 H13 0.9500 . ?
C14 C14 1.553(8) 2_757 ?
O9 H9A 0.8500 . ?
O9 H9B 0.8498 . ?
O10 H10A 0.8505 . ?
O10 H10B 0.8498 . ?

loop_
_geom_hbond_atom_site_label_D
_geom_hbond_atom_site_label_H
_geom_hbond_atom_site_label_A
_geom_hbond_distance_DH
_geom_hbond_distance_HA
_geom_hbond_distance_DA
_geom_hbond_angle_DHA
_geom_hbond_site_symmetry_A
_geom_hbond_publ_flag
O7 H7A O4 0.86 1.94 2.793(4) 169.3 1_556 yes
O7 H7B O10 0.86 2.04 2.862(4) 160.1 2_657 yes
O8 H8A O6 0.86 2.02 2.818(4) 155.8 1_455 yes
O8 H8B N1 0.86 1.84 2.690(5) 171.3 2_567 yes
O9 H9A O10 0.85 1.96 2.767(5) 158.7 . yes
O10 H10A O2 0.85 1.92 2.708(4) 153.7 . yes
O10 H10B O9 0.85 2.01 2.780(5) 150.0 2_556 yes

loop_
_geom_torsion_atom_site_label_1
_geom_torsion_atom_site_label_2
_geom_torsion_atom_site_label_3
_geom_torsion_atom_site_label_4
_geom_torsion
_geom_torsion_site_symmetry_1
_geom_torsion_site_symmetry_2
_geom_torsion_site_symmetry_3
_geom_torsion_site_symmetry_4
_geom_torsion_publ_flag
Gd01 O1 C1 Gd01 161.7(8) . . . 2_657 ?
Gd01 O1 C1 O2 162.5(5) . . . . ?
Gd01 O1 C1 O2 0.8(4) 2_657 . . . ?
Gd01 O1 C1 C2 -176.2(4) 2_657 . . . ?
Gd01 O1 C1 C2 -14.6(10) . . . . ?
Gd01 O2 C1 O1 -1.0(5) 2_657 . . . ?
Gd01 O2 C1 C2 176.1(3) 2_657 . . . ?
Gd01 O3 C8 O4 0.7(4) 2_666 . . . ?
Gd01 O3 C8 C5 -179.5(3) 2_666 . . . ?
Gd01 O4 C8 O3 -0.7(4) 2_666 . . . ?
Gd01 O4 C8 C5 179.5(3) 2_666 . . . ?
Gd01 O5 C14 O6 168.7(3) . . . . ?
Gd01 O5 C14 C14 -10.3(6) . . . 2_757 ?
Gd01 O6 C14 O5 169.5(3) 2_757 . . . ?
Gd01 O6 C14 C14 -11.6(5) 2_757 . . 2_757 ?
Gd01 C1 C2 C3 141.4(15) 2_657 . . . ?
Gd01 C1 C2 C7 -42.2(18) 2_657 . . . ?
O1 C1 C2 C3 -59.2(6) . . . . ?
O1 C1 C2 C7 117.2(4) . . . . ?
O2 C1 C2 C3 123.7(5) . . . . ?
O2 C1 C2 C7 -59.9(6) . . . . ?
N1 C12 C13 C9 0.5(7) . . . . ?
C1 C2 C3 C4 172.9(4) . . . . ?
C1 C2 C3 C9 -10.8(6) . . . . ?
C1 C2 C7 C6 -173.0(4) . . . . ?
C2 C3 C4 C5 0.2(6) . . . . ?
C2 C3 C9 C10 -35.2(6) . . . . ?
C2 C3 C9 C13 149.3(4) . . . . ?
C3 C2 C7 C6 3.6(7) . . . . ?
C3 C4 C5 C6 2.7(6) . . . . ?
C3 C4 C5 C8 -178.2(4) . . . . ?
C3 C9 C10 C11 -175.0(4) . . . . ?
C3 C9 C13 C12 174.1(4) . . . . ?
C4 C3 C9 C10 141.1(4) . . . . ?
C4 C3 C9 C13 -34.4(6) . . . . ?
C4 C5 C6 C7 -2.5(6) . . . . ?
C4 C5 C8 O3 -1.0(6) . . . . ?
C4 C5 C8 O4 178.7(4) . . . . ?
C5 C6 C7 C2 -0.6(7) . . . . ?
C6 C5 C8 O3 178.1(4) . . . . ?
C6 C5 C8 O4 -2.1(6) . . . . ?
C7 C2 C3 C4 -3.3(6) . . . . ?
C7 C2 C3 C9 173.0(4) . . . . ?
C8 C5 C6 C7 178.4(4) . . . . ?
C9 C3 C4 C5 -176.3(4) . . . . ?
C9 C10 C11 N1 1.5(6) . . . . ?
C10 C9 C13 C12 -1.6(6) . . . . ?
C11 N1 C12 C13 1.6(7) . . . . ?
C12 N1 C11 C10 -2.6(6) . . . . ?
C13 C9 C10 C11 0.6(6) . . . . ?
